data_7229662
loop_
_publ_author_name
'Bujak, Maciej'
'Podsiad\/lo, Marcin'
'Katrusiak, Andrzej'

_publ_section_title
;
 Loose crystals engineered by mismatched halogen bonds in hexachloroethane
;
_journal_issue 3
_journal_name_full CrystEngComm
_journal_page_first 328
_journal_paper_doi 10.1039/C7CE01980G
_journal_volume 20
_journal_year 2018
_chemical_formula_moiety 'C2 Cl6'
_chemical_formula_sum 'C2 Cl6'
_chemical_formula_weight 236.72
_chemical_name_systematic
; 
 Hexachloroethane 
;
_space_group_IT_number 62
_space_group_name_Hall '-P 2ac 2n'
_space_group_name_H-M_alt 'P n m a'
_symmetry_cell_setting orthorhombic
_symmetry_space_group_name_Hall '-P 2ac 2n'
_symmetry_space_group_name_H-M 'P n m a'
_atom_sites_solution_primary direct
_atom_sites_solution_secondary difmap
_audit_creation_method SHELXL-97
_audit_update_record
;
2017-10-27 deposited with the CCDC.
2017-12-07 downloaded from the CCDC.
;
_cell_angle_alpha 90.00
_cell_angle_beta 90.00
_cell_angle_gamma 90.00
_cell_formula_units_Z 4
_cell_length_a 11.5785(4)
_cell_length_b 10.1983(4)
_cell_length_c 6.3875(2)
_cell_measurement_reflns_used 2586
_cell_measurement_temperature 305.0(1)
_cell_measurement_theta_max 29.35
_cell_measurement_theta_min 3.18
_cell_volume 754.24(5)
_computing_cell_refinement 'CrysAlisPro (Oxford Diffraction Ltd., 2010)'
_computing_data_collection 'CrysAlis CCD (Oxford Diffraction Ltd., 2010)'
_computing_data_reduction 'CrysAlisPro (Oxford Diffraction Ltd., 2010)'
_computing_molecular_graphics 'Mercury (Macrae at al., 2008)'
_computing_publication_material 'SHELXL-97 (Sheldrick, 2008, 2015)'
_computing_structure_refinement 'SHELXL-97 (Sheldrick, 2008, 2015)'
_computing_structure_solution 'SHELXS-97 (Sheldrick, 2008)'
_diffrn_ambient_temperature 305.0(1)
_diffrn_measured_fraction_theta_full 0.980
_diffrn_measured_fraction_theta_max 0.980
_diffrn_measurement_device_type Xcalibur
_diffrn_measurement_method \w-scans
_diffrn_radiation_monochromator graphite
_diffrn_radiation_source 'fine-focus sealed tube'
_diffrn_radiation_type MoK\a
_diffrn_radiation_wavelength 0.71073
_diffrn_reflns_av_R_equivalents 0.0151
_diffrn_reflns_av_sigmaI/netI 0.0136
_diffrn_reflns_limit_h_max 15
_diffrn_reflns_limit_h_min -15
_diffrn_reflns_limit_k_max 13
_diffrn_reflns_limit_k_min -13
_diffrn_reflns_limit_l_max 8
_diffrn_reflns_limit_l_min -7
_diffrn_reflns_number 5691
_diffrn_reflns_theta_full 28.98
_diffrn_reflns_theta_max 28.98
_diffrn_reflns_theta_min 3.64
_exptl_absorpt_coefficient_mu 2.170
_exptl_absorpt_correction_T_max 1.000
_exptl_absorpt_correction_T_min 0.830
_exptl_absorpt_correction_type multi-scan
_exptl_absorpt_process_details
;
CrysAlisPro, Oxford Diffraction Ltd., 2010
;
_exptl_crystal_colour colourless
_exptl_crystal_density_diffrn 2.085
_exptl_crystal_density_method 'not measured'
_exptl_crystal_description irregular
_exptl_crystal_F_000 456
_exptl_crystal_size_max 0.33
_exptl_crystal_size_mid 0.26
_exptl_crystal_size_min 0.22
_refine_diff_density_max 0.448
_refine_diff_density_min -0.408
_refine_diff_density_rms 0.064
_refine_ls_extinction_method none
_refine_ls_goodness_of_fit_ref 1.098
_refine_ls_matrix_type full
_refine_ls_number_parameters 43
_refine_ls_number_reflns 1034
_refine_ls_number_restraints 5
_refine_ls_restrained_S_all 1.132
_refine_ls_R_factor_all 0.0487
_refine_ls_R_factor_gt 0.0360
_refine_ls_shift/su_max 0.000
_refine_ls_shift/su_mean 0.000
_refine_ls_structure_factor_coef Fsqd
_refine_ls_weighting_details 'calc w=1/[\s^2^(Fo^2^)+(0.0635P)^2^+0.0652P] where P=(Fo^2^+2Fc^2^)/3'
_refine_ls_weighting_scheme calc
_refine_ls_wR_factor_gt 0.1079
_refine_ls_wR_factor_ref 0.1114
_reflns_number_gt 746
_reflns_number_total 1034
_reflns_threshold_expression >2sigma(I)
_cod_data_source_file c7ce01980g2.cif
_cod_data_source_block HCE_305K_01MPa
_cod_depositor_comments 'Adding full bibliography for 7229662--7229668.cif.'
_cod_database_code 7229662

loop_
_symmetry_equiv_pos_as_xyz
'x, y, z'
'-x+1/2, -y, z+1/2'
'-x, y+1/2, -z'
'x+1/2, -y+1/2, -z+1/2'
'-x, -y, -z'
'x-1/2, y, -z-1/2'
'x, -y-1/2, z'
'-x-1/2, y-1/2, z-1/2'

loop_
_atom_site_label
_atom_site_type_symbol
_atom_site_fract_x
_atom_site_fract_y
_atom_site_fract_z
_atom_site_U_iso_or_equiv
_atom_site_adp_type
_atom_site_occupancy
_atom_site_symmetry_multiplicity
_atom_site_calc_flag
_atom_site_refinement_flags
C1 C 0.1112(3) 0.2500 0.2147(6) 0.0537(7) Uani 1 2 d SU
C2 C 0.1401(3) 0.2500 -0.0229(6) 0.0581(8) Uani 1 2 d SU
Cl1 Cl 0.24122(8) 0.2500 0.36057(16) 0.0679(3) Uani 1 2 d SU
Cl2 Cl 0.03015(6) 0.39217(7) 0.27443(11) 0.0703(3) Uani 1 1 d U
Cl3 Cl 0.00945(9) 0.2500 -0.16533(16) 0.0726(3) Uani 1 2 d SU
Cl4 Cl 0.22176(7) 0.39179(7) -0.08130(13) 0.0801(3) Uani 1 1 d U

loop_
_atom_site_aniso_label
_atom_site_aniso_U_11
_atom_site_aniso_U_22
_atom_site_aniso_U_33
_atom_site_aniso_U_23
_atom_site_aniso_U_13
_atom_site_aniso_U_12
C1 0.0509(16) 0.0458(14) 0.0642(19) 0.000 -0.0020(13) 0.000
C2 0.0613(18) 0.0472(16) 0.066(2) 0.000 0.0004(14) 0.000
Cl1 0.0589(5) 0.0763(7) 0.0684(6) 0.000 -0.0192(4) 0.000
Cl2 0.0724(5) 0.0579(4) 0.0806(5) -0.0174(3) 0.0054(3) 0.0174(3)
Cl3 0.0797(6) 0.0768(7) 0.0612(6) 0.000 -0.0233(4) 0.000
Cl4 0.0894(5) 0.0648(5) 0.0862(6) 0.0166(4) 0.0156(4) -0.0229(3)

loop_
_atom_type_symbol
_atom_type_description
_atom_type_scat_dispersion_real
_atom_type_scat_dispersion_imag
_atom_type_scat_source
C C 0.0033 0.0016 'International Tables Vol C Tables 4.2.6.8 and 6.1.1.4'
Cl Cl 0.1484 0.1585 'International Tables Vol C Tables 4.2.6.8 and 6.1.1.4'

loop_
_geom_angle_atom_site_label_1
_geom_angle_atom_site_label_2
_geom_angle_atom_site_label_3
_geom_angle
_geom_angle_site_symmetry_1
_geom_angle_site_symmetry_3
C2 C1 Cl2 108.95(16) . 7_565
C2 C1 Cl2 108.95(16) . .
Cl2 C1 Cl2 110.10(18) 7_565 .
C2 C1 Cl1 109.3(2) . .
Cl2 C1 Cl1 109.74(13) 7_565 .
Cl2 C1 Cl1 109.74(13) . .
C1 C2 Cl3 108.6(2) . .
C1 C2 Cl4 108.73(17) . .
Cl3 C2 Cl4 110.47(14) . .
C1 C2 Cl4 108.73(17) . 7_565
Cl3 C2 Cl4 110.47(14) . 7_565
Cl4 C2 Cl4 109.78(18) . 7_565

loop_
_geom_bond_atom_site_label_1
_geom_bond_atom_site_label_2
_geom_bond_distance
_geom_bond_site_symmetry_2
C1 C2 1.554(5) .
C1 Cl2 1.7689(19) 7_565
C1 Cl2 1.7689(19) .
C1 Cl1 1.770(3) .
C2 Cl3 1.765(3) .
C2 Cl4 1.7677(19) .
C2 Cl4 1.7677(19) 7_565

loop_
_geom_torsion_atom_site_label_1
_geom_torsion_atom_site_label_2
_geom_torsion_atom_site_label_3
_geom_torsion_atom_site_label_4
_geom_torsion
_geom_torsion_site_symmetry_1
_geom_torsion_site_symmetry_4
Cl2 C1 C2 Cl3 60.06(14) 7_565 .
Cl2 C1 C2 Cl3 -60.06(14) . .
Cl1 C1 C2 Cl3 180.0 . .
Cl2 C1 C2 Cl4 -179.68(12) 7_565 .
Cl2 C1 C2 Cl4 60.2(3) . .
Cl1 C1 C2 Cl4 -59.75(15) . .
Cl2 C1 C2 Cl4 -60.2(3) 7_565 7_565
Cl2 C1 C2 Cl4 179.68(12) . 7_565
Cl1 C1 C2 Cl4 59.75(15) . 7_565
